data_1505456
loop_
_publ_author_name
'Bertrand, Myra Beaudoin'
'Wolfe, John P.'

_publ_section_title
;
 Palladium-catalyzed synthesis of cyclopentane-fused benzocyclobutenes via
 tandem directed carbopalladation/C-H bond functionalization.
;
_journal_issue 16
_journal_name_full 'Organic letters'
_journal_page_first 3073
_journal_page_last 3075
_journal_paper_doi 10.1021/ol071120f
_journal_volume 9
_journal_year 2007
_chemical_formula_moiety 'C24 H29 N O2'
_chemical_formula_sum 'C24 H29 N O2'
_chemical_formula_weight 363.48
_chemical_name_systematic
;
 ?
;
_space_group_IT_number 14
_symmetry_cell_setting monoclinic
_symmetry_space_group_name_Hall '-P 2ybc'
_symmetry_space_group_name_H-M 'P 1 21/c 1'
_atom_sites_solution_hydrogens geom
_atom_sites_solution_primary direct
_atom_sites_solution_secondary difmap
_audit_creation_method SHELXL-97
_cell_angle_alpha 90.00
_cell_angle_beta 104.470(3)
_cell_angle_gamma 90.00
_cell_formula_units_Z 4
_cell_length_a 15.224(3)
_cell_length_b 14.665(3)
_cell_length_c 9.2482(17)
_cell_measurement_reflns_used 8868
_cell_measurement_temperature 108(2)
_cell_measurement_theta_max 23.42
_cell_measurement_theta_min 2.72
_cell_volume 1999.3(7)
_computing_cell_refinement 'Bruker SAINT'
_computing_data_collection 'Bruker SMART-1K'
_computing_data_reduction 'Bruker SAINT'
_computing_molecular_graphics 'Bruker SHELXTL'
_computing_publication_material 'Bruker SHELXTL'
_computing_structure_refinement 'Bruker SHELXTL'
_computing_structure_solution 'Bruker SHELXTL'
_diffrn_ambient_temperature 108(2)
_diffrn_measured_fraction_theta_full 0.990
_diffrn_measured_fraction_theta_max 0.990
_diffrn_measurement_device_type 'CCD area detector'
_diffrn_measurement_method 'phi and omega scans'
_diffrn_radiation_monochromator graphite
_diffrn_radiation_source 'fine-focus sealed tube'
_diffrn_radiation_type MoK\a
_diffrn_radiation_wavelength 0.71073
_diffrn_reflns_av_R_equivalents 0.0534
_diffrn_reflns_av_sigmaI/netI 0.0334
_diffrn_reflns_limit_h_max 20
_diffrn_reflns_limit_h_min -20
_diffrn_reflns_limit_k_max 19
_diffrn_reflns_limit_k_min -19
_diffrn_reflns_limit_l_max 12
_diffrn_reflns_limit_l_min -12
_diffrn_reflns_number 37494
_diffrn_reflns_theta_full 28.49
_diffrn_reflns_theta_max 28.49
_diffrn_reflns_theta_min 1.96
_exptl_absorpt_coefficient_mu 0.076
_exptl_absorpt_correction_T_max 0.9865
_exptl_absorpt_correction_T_min 0.9703
_exptl_absorpt_correction_type multi-scan
_exptl_absorpt_process_details
;
  Blessing, R. Acta Cryst. (1995) A51 33-38.
  Sheldrick, G.  SADABS (Version 2.10) Bruker/Siemens area
  detector absorption and other corrections, University of
  Gottingen, Germany 2003.
;
_exptl_crystal_colour colorless
_exptl_crystal_density_diffrn 1.208
_exptl_crystal_density_method 'not measured'
_exptl_crystal_description block
_exptl_crystal_F_000 784
_exptl_crystal_size_max 0.40
_exptl_crystal_size_mid 0.18
_exptl_crystal_size_min 0.18
_refine_diff_density_max 0.268
_refine_diff_density_min -0.192
_refine_diff_density_rms 0.039
_refine_ls_extinction_method none
_refine_ls_goodness_of_fit_ref 1.030
_refine_ls_hydrogen_treatment constr
_refine_ls_matrix_type full
_refine_ls_number_parameters 247
_refine_ls_number_reflns 5016
_refine_ls_number_restraints 0
_refine_ls_restrained_S_all 1.030
_refine_ls_R_factor_all 0.0655
_refine_ls_R_factor_gt 0.0411
_refine_ls_shift/su_max 0.001
_refine_ls_shift/su_mean 0.000
_refine_ls_structure_factor_coef Fsqd
_refine_ls_weighting_details 'calc w=1/[\s^2^(Fo^2^)+(0.0338P)^2^+0.7194P] where P=(Fo^2^+2Fc^2^)/3'
_refine_ls_weighting_scheme calc
_refine_ls_wR_factor_gt 0.0883
_refine_ls_wR_factor_ref 0.0983
_reflns_number_gt 3747
_reflns_number_total 5016
_reflns_threshold_expression >2sigma(I)
_cod_data_source_file ol071120f-file003.cif
_cod_data_source_block mb881a
_cod_depositor_comments
;
The following automatic conversions were performed:

'_symmetry_cell_setting' value 'Monoclinic' changed to 'monoclinic'
according to /home/saulius/struct/CIF-dictionaries/cif_core.dic
dictionary named 'cif_core.dic' version 2.4.1 from 2010-06-29.

Automatic conversion script
Id: cif_fix_values 1715 2011-07-08 13:25:40Z adriana 
;
_cod_original_cell_volume 1999.3(6)
_cod_original_sg_symbol_H-M P2(1)/c
_cod_database_code 1505456

loop_
_symmetry_equiv_pos_as_xyz
'x, y, z'
'-x, y+1/2, -z+1/2'
'-x, -y, -z'
'x, -y-1/2, z-1/2'

loop_
_atom_site_label
_atom_site_type_symbol
_atom_site_fract_x
_atom_site_fract_y
_atom_site_fract_z
_atom_site_U_iso_or_equiv
_atom_site_adp_type
_atom_site_occupancy
_atom_site_symmetry_multiplicity
_atom_site_calc_flag
_atom_site_refinement_flags
N1 N 0.31144(7) 0.74173(7) 0.61053(12) 0.0231(2) Uani 1 1 d .
H1A H 0.2927 0.7421 0.5125 0.028 Uiso 1 1 calc R
O1 O 0.22769(6) 0.61704(6) 0.59472(9) 0.02272(19) Uani 1 1 d .
O2 O 0.29189(6) 0.67856(6) 0.82389(9) 0.0259(2) Uani 1 1 d .
C1 C 0.18748(9) 0.53825(8) 0.65523(14) 0.0240(3) Uani 1 1 d .
C2 C 0.11638(10) 0.57144(10) 0.73254(18) 0.0353(3) Uani 1 1 d .
H2A H 0.1456 0.6084 0.8196 0.053 Uiso 1 1 calc R
H2B H 0.0864 0.5189 0.7650 0.053 Uiso 1 1 calc R
H2C H 0.0712 0.6084 0.6629 0.053 Uiso 1 1 calc R
C3 C 0.14345(10) 0.48435(9) 0.51582(15) 0.0303(3) Uani 1 1 d .
H3A H 0.0963 0.5215 0.4506 0.045 Uiso 1 1 calc R
H3B H 0.1162 0.4287 0.5441 0.045 Uiso 1 1 calc R
H3C H 0.1895 0.4680 0.4627 0.045 Uiso 1 1 calc R
C4 C 0.26135(9) 0.48184(9) 0.75717(16) 0.0308(3) Uani 1 1 d .
H4A H 0.3070 0.4649 0.7037 0.046 Uiso 1 1 calc R
H4B H 0.2346 0.4265 0.7877 0.046 Uiso 1 1 calc R
H4C H 0.2901 0.5177 0.8458 0.046 Uiso 1 1 calc R
C5 C 0.27752(8) 0.67938(8) 0.68787(13) 0.0203(2) Uani 1 1 d .
C6 C 0.37817(8) 0.80867(8) 0.68378(14) 0.0239(3) Uani 1 1 d .
H6A H 0.4173 0.8238 0.6163 0.029 Uiso 1 1 calc R
H6B H 0.4172 0.7808 0.7749 0.029 Uiso 1 1 calc R
C7 C 0.33849(8) 0.89658(8) 0.72733(14) 0.0218(3) Uani 1 1 d .
H7A H 0.3036 0.8829 0.8018 0.026 Uiso 1 1 calc R
H7B H 0.2961 0.9230 0.6382 0.026 Uiso 1 1 calc R
C8 C 0.41219(8) 0.96611(8) 0.79257(14) 0.0213(2) Uani 1 1 d .
H8A H 0.4549 0.9377 0.8810 0.026 Uiso 1 1 calc R
C9 C 0.46766(9) 0.99815(8) 0.68441(15) 0.0253(3) Uani 1 1 d .
H9A H 0.5129 0.9516 0.6748 0.030 Uiso 1 1 calc R
H9B H 0.4277 1.0108 0.5843 0.030 Uiso 1 1 calc R
C10 C 0.51448(9) 1.08557(9) 0.75551(16) 0.0268(3) Uani 1 1 d .
H10A H 0.5694 1.0711 0.8352 0.032 Uiso 1 1 calc R
H10B H 0.5321 1.1243 0.6797 0.032 Uiso 1 1 calc R
C11 C 0.44354(9) 1.13348(9) 0.82011(15) 0.0255(3) Uani 1 1 d .
H11A H 0.4685 1.1729 0.9092 0.031 Uiso 1 1 calc R
C12 C 0.36235(9) 1.17293(8) 0.70623(15) 0.0248(3) Uani 1 1 d .
C13 C 0.30372(8) 1.10442(8) 0.72653(14) 0.0221(3) Uani 1 1 d .
C14 C 0.37599(8) 1.05505(8) 0.84440(14) 0.0228(3) Uani 1 1 d .
H14A H 0.3646 1.0528 0.9463 0.027 Uiso 1 1 calc R
C15 C 0.33470(9) 1.24126(9) 0.60217(16) 0.0282(3) Uani 1 1 d .
H15A H 0.3746 1.2884 0.5886 0.034 Uiso 1 1 calc R
C16 C 0.24490(9) 1.23728(9) 0.51803(15) 0.0265(3) Uani 1 1 d .
H16A H 0.2234 1.2835 0.4460 0.032 Uiso 1 1 calc R
C17 C 0.18491(8) 1.16749(8) 0.53556(14) 0.0231(3) Uani 1 1 d .
C18 C 0.21493(8) 1.09927(8) 0.64385(14) 0.0223(3) Uani 1 1 d .
H18A H 0.1758 1.0518 0.6592 0.027 Uiso 1 1 calc R
C19 C 0.09083(8) 1.16462(8) 0.43957(14) 0.0229(3) Uani 1 1 d .
C20 C 0.07005(9) 1.19724(9) 0.29265(15) 0.0282(3) Uani 1 1 d .
H20A H 0.1169 1.2221 0.2534 0.034 Uiso 1 1 calc R
C21 C -0.01763(10) 1.19390(9) 0.20370(16) 0.0326(3) Uani 1 1 d .
H21A H -0.0302 1.2154 0.1037 0.039 Uiso 1 1 calc R
C22 C -0.08722(9) 1.15945(9) 0.25947(16) 0.0311(3) Uani 1 1 d .
H22A H -0.1477 1.1588 0.1991 0.037 Uiso 1 1 calc R
C23 C -0.06802(9) 1.12607(9) 0.40343(15) 0.0295(3) Uani 1 1 d .
H23A H -0.1154 1.1015 0.4417 0.035 Uiso 1 1 calc R
C24 C 0.01991(9) 1.12819(9) 0.49268(15) 0.0265(3) Uani 1 1 d .
H24A H 0.0322 1.1046 0.5913 0.032 Uiso 1 1 calc R

loop_
_atom_site_aniso_label
_atom_site_aniso_U_11
_atom_site_aniso_U_22
_atom_site_aniso_U_33
_atom_site_aniso_U_23
_atom_site_aniso_U_13
_atom_site_aniso_U_12
N1 0.0297(5) 0.0176(5) 0.0206(5) -0.0005(4) 0.0038(4) -0.0048(4)
O1 0.0289(5) 0.0184(4) 0.0213(4) -0.0007(3) 0.0071(4) -0.0058(3)
O2 0.0331(5) 0.0237(5) 0.0204(4) -0.0015(4) 0.0061(4) -0.0007(4)
C1 0.0271(6) 0.0191(6) 0.0279(6) 0.0002(5) 0.0108(5) -0.0049(5)
C2 0.0366(8) 0.0306(8) 0.0452(9) -0.0043(6) 0.0224(7) -0.0053(6)
C3 0.0339(7) 0.0225(7) 0.0343(7) -0.0025(5) 0.0079(6) -0.0084(6)
C4 0.0350(7) 0.0232(7) 0.0341(7) 0.0049(6) 0.0082(6) -0.0023(6)
C5 0.0216(6) 0.0168(6) 0.0219(6) -0.0016(5) 0.0042(5) 0.0015(5)
C6 0.0235(6) 0.0183(6) 0.0290(6) -0.0014(5) 0.0047(5) -0.0027(5)
C7 0.0216(6) 0.0173(6) 0.0265(6) 0.0008(5) 0.0060(5) -0.0017(5)
C8 0.0217(6) 0.0176(6) 0.0241(6) -0.0002(5) 0.0050(5) -0.0003(5)
C9 0.0251(6) 0.0210(6) 0.0322(7) -0.0044(5) 0.0117(5) -0.0038(5)
C10 0.0246(6) 0.0223(6) 0.0352(7) -0.0025(5) 0.0104(6) -0.0045(5)
C11 0.0278(6) 0.0193(6) 0.0309(7) -0.0035(5) 0.0101(5) -0.0042(5)
C12 0.0262(6) 0.0184(6) 0.0324(7) -0.0037(5) 0.0121(5) -0.0018(5)
C13 0.0269(6) 0.0168(6) 0.0254(6) -0.0018(5) 0.0120(5) 0.0001(5)
C14 0.0256(6) 0.0196(6) 0.0247(6) -0.0022(5) 0.0091(5) -0.0033(5)
C15 0.0313(7) 0.0167(6) 0.0406(8) 0.0019(5) 0.0163(6) -0.0024(5)
C16 0.0319(7) 0.0178(6) 0.0330(7) 0.0046(5) 0.0140(6) 0.0035(5)
C17 0.0271(6) 0.0174(6) 0.0276(6) -0.0007(5) 0.0120(5) 0.0027(5)
C18 0.0264(6) 0.0173(6) 0.0269(6) -0.0009(5) 0.0133(5) -0.0006(5)
C19 0.0268(6) 0.0154(6) 0.0282(6) -0.0006(5) 0.0099(5) 0.0040(5)
C20 0.0318(7) 0.0221(6) 0.0337(7) 0.0043(5) 0.0133(6) 0.0021(5)
C21 0.0389(8) 0.0267(7) 0.0310(7) 0.0062(6) 0.0064(6) 0.0035(6)
C22 0.0293(7) 0.0265(7) 0.0356(8) -0.0020(6) 0.0047(6) 0.0028(5)
C23 0.0294(7) 0.0273(7) 0.0340(7) -0.0046(6) 0.0123(6) -0.0030(6)
C24 0.0304(7) 0.0241(6) 0.0268(6) -0.0003(5) 0.0107(5) 0.0003(5)

loop_
_atom_type_symbol
_atom_type_description
_atom_type_scat_dispersion_real
_atom_type_scat_dispersion_imag
_atom_type_scat_source
C C 0.0033 0.0016 'International Tables Vol C Tables 4.2.6.8 and 6.1.1.4'
H H 0.0000 0.0000 'International Tables Vol C Tables 4.2.6.8 and 6.1.1.4'
N N 0.0061 0.0033 'International Tables Vol C Tables 4.2.6.8 and 6.1.1.4'
O O 0.0106 0.0060 'International Tables Vol C Tables 4.2.6.8 and 6.1.1.4'

loop_
_geom_angle_atom_site_label_1
_geom_angle_atom_site_label_2
_geom_angle_atom_site_label_3
_geom_angle
C5 N1 C6 121.98(10)
C5 O1 C1 120.40(9)
O1 C1 C3 102.81(10)
O1 C1 C2 109.78(10)
C3 C1 C2 110.57(11)
O1 C1 C4 110.33(10)
C3 C1 C4 110.17(11)
C2 C1 C4 112.74(12)
O2 C5 N1 124.19(11)
O2 C5 O1 125.25(11)
N1 C5 O1 110.54(10)
N1 C6 C7 114.75(10)
C6 C7 C8 111.73(10)
C7 C8 C9 114.65(10)
C7 C8 C14 113.88(10)
C9 C8 C14 103.99(10)
C10 C9 C8 104.42(10)
C11 C10 C9 104.70(10)
C12 C11 C10 115.75(11)
C12 C11 C14 86.04(9)
C10 C11 C14 105.47(10)
C15 C12 C13 121.71(12)
C15 C12 C11 144.20(12)
C13 C12 C11 94.00(10)
C18 C13 C12 122.64(12)
C18 C13 C14 143.42(11)
C12 C13 C14 93.83(10)
C13 C14 C8 115.51(10)
C13 C14 C11 86.13(9)
C8 C14 C11 105.88(10)
C12 C15 C16 116.37(12)
C15 C16 C17 122.67(12)
C16 C17 C18 119.58(12)
C16 C17 C19 120.55(11)
C18 C17 C19 119.87(11)
C13 C18 C17 117.03(11)
C24 C19 C20 117.65(12)
C24 C19 C17 120.97(11)
C20 C19 C17 121.38(11)
C21 C20 C19 121.04(13)
C20 C21 C22 120.41(13)
C23 C22 C21 119.45(13)
C22 C23 C24 120.45(13)
C23 C24 C19 120.97(12)

loop_
_geom_bond_atom_site_label_1
_geom_bond_atom_site_label_2
_geom_bond_distance
N1 C5 1.3412(15)
N1 C6 1.4528(15)
O1 C5 1.3516(14)
O1 C1 1.4812(14)
O2 C5 1.2218(14)
C1 C3 1.5180(18)
C1 C2 1.5187(18)
C1 C4 1.5192(18)
C6 C7 1.5201(17)
C7 C8 1.5247(16)
C8 C9 1.5351(17)
C8 C14 1.5384(17)
C9 C10 1.5329(17)
C10 C11 1.5295(18)
C11 C12 1.5235(18)
C11 C14 1.5958(17)
C12 C15 1.3803(18)
C12 C13 1.3876(17)
C13 C18 1.3787(17)
C13 C14 1.5244(17)
C15 C16 1.3952(19)
C16 C17 1.4078(17)
C17 C18 1.4085(17)
C17 C19 1.4853(17)
C19 C24 1.3991(18)
C19 C20 1.4001(18)
C20 C21 1.383(2)
C21 C22 1.384(2)
C22 C23 1.380(2)
C23 C24 1.3864(19)

loop_
_geom_hbond_atom_site_label_D
_geom_hbond_atom_site_label_H
_geom_hbond_atom_site_label_A
_geom_hbond_distance_DH
_geom_hbond_distance_HA
_geom_hbond_distance_DA
_geom_hbond_angle_DHA
_geom_hbond_site_symmetry_A
N1 H1A O2 0.88 2.09 2.8439(14) 142.6 4_575
